data_7126024
loop_
_publ_author_name
'Terr\'on, Angel'
'Buils, Jordi'
'Mooibroek, Tiddo J.'
'Barcel\'o-Oliver, Miquel'
'Garc\'ia-Raso, Angel'
'Fiol, Juan J.'
'Frontera, Antonio'

_publ_section_title
;
 Synthesis, X-ray characterization and regium bonding interactions of a
 trichlorido(1-hexylcytosine)gold(iii) complex.
;
_journal_issue 24
_journal_name_full 'Chemical communications (Cambridge, England)'
_journal_page_first 3524
_journal_page_last 3527
_journal_paper_doi 10.1039/d0cc00505c
_journal_volume 56
_journal_year 2020
_chemical_formula_moiety 'C10 H17 Au Cl3 N3 O'
_chemical_formula_sum 'C10 H17 Au Cl3 N3 O'
_chemical_formula_weight 498.59
_space_group_IT_number 14
_space_group_name_Hall '-P 2ybc'
_space_group_name_H-M_alt 'P 1 21/c 1'
_symmetry_cell_setting monoclinic
_symmetry_Int_Tables_number 14
_symmetry_space_group_name_Hall '-P 2ybc'
_symmetry_space_group_name_H-M 'P 1 21/c 1'
_atom_sites_solution_hydrogens geom
_atom_sites_solution_primary dual
_atom_sites_solution_secondary dual
_audit_conform_dict_location ftp://ftp.iucr.org/pub/cif_core.dic
_audit_conform_dict_name cif_core.dic
_audit_conform_dict_version 2.4.5
_audit_creation_date 2019-04-03T20:29:04-00:00
_audit_creation_method 'WinGX routine CIF_UPDATE'
_audit_update_record
;
2020-01-16 deposited with the CCDC.	2020-02-17 downloaded from the CCDC.
;
_cell_angle_alpha 90
_cell_angle_beta 115.405(8)
_cell_angle_gamma 90
_cell_formula_units_Z 4
_cell_length_a 7.0041(19)
_cell_length_b 15.654(4)
_cell_length_c 16.326(4)
_cell_measurement_reflns_used 2167
_cell_measurement_temperature 300(2)
_cell_measurement_theta_max 24.67
_cell_measurement_theta_min 2.76
_cell_measurement_wavelength 0.71073
_cell_volume 1616.9(7)
_computing_cell_refinement 'SAINT V6.28A integration software'
_computing_data_collection 'Bruker APEX2 software'
_computing_data_reduction 'SORTAV (Blessing, 1995)'
_computing_molecular_graphics 'Ortep for Windows (Farrugia, 2012)'
_computing_publication_material 'WinGX publication routines (Farrugia, 2012)'
_computing_structure_refinement 'SHELXL-2017/1 (Sheldrick, 2017)'
_computing_structure_solution 'SHELXT-2014/5 (Sheldrick, 2015)'
_diffrn_ambient_temperature 300(2)
_diffrn_detector 'APEX-II CCD'
_diffrn_measured_fraction_theta_full 1
_diffrn_measured_fraction_theta_max 0.939
_diffrn_measurement_device '\k-geometry diffractometer'
_diffrn_measurement_device_type 'Bruker APEX-II'
_diffrn_measurement_method '\f or \w oscillation scans'
_diffrn_orient_matrix_UB_11 0.066788
_diffrn_orient_matrix_UB_12 -0.011395
_diffrn_orient_matrix_UB_13 0.009682
_diffrn_orient_matrix_UB_21 -0.000194
_diffrn_orient_matrix_UB_22 -0.127698
_diffrn_orient_matrix_UB_23 -0.02857
_diffrn_orient_matrix_UB_31 0.011718
_diffrn_orient_matrix_UB_32 0.062832
_diffrn_orient_matrix_UB_33 -0.056309
_diffrn_radiation_monochromator graphite
_diffrn_radiation_probe x-ray
_diffrn_radiation_type MoK\a
_diffrn_radiation_wavelength 0.71073
_diffrn_reflns_av_R_equivalents 0.0687
_diffrn_reflns_av_unetI/netI 0.1283
_diffrn_reflns_Laue_measured_fraction_full 1
_diffrn_reflns_Laue_measured_fraction_max 0.939
_diffrn_reflns_limit_h_max 9
_diffrn_reflns_limit_h_min -9
_diffrn_reflns_limit_k_max 20
_diffrn_reflns_limit_k_min 0
_diffrn_reflns_limit_l_max 21
_diffrn_reflns_limit_l_min -21
_diffrn_reflns_number 7301
_diffrn_reflns_point_group_measured_fraction_full 1
_diffrn_reflns_point_group_measured_fraction_max 0.939
_diffrn_reflns_reduction_process
;
        Scaled and merged with Sortav
        R.H. Blessing, (1987) Cryst. Rev. 1, 3-58
        R.H. Blessing, (1989) J. Appl. Cryst. 22, 396-397
;
_diffrn_reflns_theta_full 25.242
_diffrn_reflns_theta_max 28.508
_diffrn_reflns_theta_min 1.897
_diffrn_source 'sealed x-ray tube'
_diffrn_standards_number 0
_exptl_absorpt_coefficient_mu 9.586
_exptl_absorpt_correction_T_max 1
_exptl_absorpt_correction_T_min 0.628
_exptl_absorpt_correction_type multi-scan
_exptl_absorpt_process_details
;
        SADABS - Bruker/Siemens area detector absorption and other corrections -
;
_exptl_crystal_colour yellow
_exptl_crystal_density_diffrn 2.048
_exptl_crystal_density_method 'not measured'
_exptl_crystal_description needle
_exptl_crystal_F_000 944
_exptl_crystal_size_max 0.2
_exptl_crystal_size_mid 0.07
_exptl_crystal_size_min 0.07
_refine_diff_density_max 0.969
_refine_diff_density_min -1.958
_refine_diff_density_rms 0.16
_refine_ls_extinction_method none
_refine_ls_goodness_of_fit_ref 0.88
_refine_ls_hydrogen_treatment constr
_refine_ls_matrix_type full
_refine_ls_number_constraints 0
_refine_ls_number_parameters 164
_refine_ls_number_reflns 3861
_refine_ls_number_restraints 46
_refine_ls_restrained_S_all 0.897
_refine_ls_R_factor_all 0.1145
_refine_ls_R_factor_gt 0.0516
_refine_ls_shift/su_max 0.001
_refine_ls_shift/su_mean 0
_refine_ls_structure_factor_coef Fsqd
_refine_ls_weighting_details 'w=1/[\s^2^(Fo^2^)+(0.0002P)^2^] where P=(Fo^2^+2Fc^2^)/3'
_refine_ls_weighting_scheme calc
_refine_ls_wR_factor_gt 0.0975
_refine_ls_wR_factor_ref 0.1136
_reflns_Friedel_coverage 0
_reflns_number_gt 2029
_reflns_number_total 3861
_reflns_threshold_expression 'I > 2\s(I)'
_cod_data_source_file d0cc00505c2.cif
_cod_data_source_block shelx
_cod_depositor_comments 'Adding full bibliography for 7126024.cif.'
_cod_original_cell_volume 1617.0(7)
_cod_original_sg_symbol_H-M 'P 21/c'
_cod_database_code 7126024
_shelx_estimated_absorpt_t_min 0.25
_shelx_estimated_absorpt_t_max 0.553
_shelx_shelxl_version_number 2017/1

loop_
_symmetry_equiv_pos_as_xyz
'x, y, z'
'-x, y+1/2, -z+1/2'
'-x, -y, -z'
'x, -y-1/2, z-1/2'

loop_
_atom_site_label
_atom_site_type_symbol
_atom_site_fract_x
_atom_site_fract_y
_atom_site_fract_z
_atom_site_U_iso_or_equiv
_atom_site_adp_type
_atom_site_occupancy
_atom_site_site_symmetry_order
_atom_site_calc_flag
_atom_site_refinement_flags_posn
_atom_site_refinement_flags_adp
_atom_site_refinement_flags_occupancy
_atom_site_disorder_assembly
_atom_site_disorder_group
Au1 Au 0.54908(5) 0.62253(3) 0.45414(3) 0.06185(17) Uani 1 1 d . . . . .
Cl1 Cl 0.7967(4) 0.55229(19) 0.5764(2) 0.0796(8) Uani 1 1 d . . . . .
Cl2 Cl 0.6295(5) 0.5408(2) 0.3595(2) 0.0875(9) Uani 1 1 d . . . . .
Cl3 Cl 0.2995(4) 0.6927(2) 0.3359(2) 0.0878(9) Uani 1 1 d . . . . .
N1 N 0.6229(11) 0.8222(6) 0.6341(6) 0.069(2) Uani 1 1 d . . . . .
C2 C 0.6457(14) 0.7623(7) 0.5764(7) 0.065(3) Uani 1 1 d . . . . .
O2 O 0.7998(9) 0.7627(4) 0.5593(5) 0.076(2) Uani 1 1 d . . . . .
N3 N 0.4910(10) 0.7018(5) 0.5385(5) 0.061(2) Uani 1 1 d . . . . .
C4 C 0.3179(14) 0.7012(8) 0.5554(7) 0.068(3) Uani 1 1 d . . . . .
N4 N 0.1693(12) 0.6427(6) 0.5151(6) 0.086(3) Uani 1 1 d . . . . .
H4A H 0.18397 0.60603 0.478968 0.103 Uiso 1 1 calc R U . . .
H4B H 0.058388 0.641474 0.525143 0.103 Uiso 1 1 calc R U . . .
C5 C 0.2900(14) 0.7636(8) 0.6108(7) 0.083(4) Uani 1 1 d . . . . .
H5 H 0.168103 0.766098 0.620074 0.1 Uiso 1 1 calc R U . . .
C6 C 0.4488(15) 0.8198(9) 0.6498(8) 0.089(4) Uani 1 1 d . . . . .
H6 H 0.43796 0.85943 0.690058 0.107 Uiso 1 1 calc R U . . .
C7 C 0.7828(15) 0.8897(7) 0.6730(8) 0.081(4) Uani 1 1 d D . . . .
H7A H 0.786608 0.907565 0.730526 0.097 Uiso 1 1 calc R U . . .
H7B H 0.920542 0.866441 0.684733 0.097 Uiso 1 1 calc R U . . .
C8 C 0.744(2) 0.9632(9) 0.6150(10) 0.125(5) Uani 1 1 d D U . . .
H8A H 0.612118 0.990167 0.607282 0.15 Uiso 1 1 calc R U . . .
H8B H 0.729981 0.945613 0.555828 0.15 Uiso 1 1 calc R U . . .
C9 C 0.926(3) 1.0274(12) 0.6570(13) 0.203(8) Uani 1 1 d D U . . .
H9A H 0.900416 1.058303 0.702735 0.243 Uiso 1 1 calc R U . . .
H9B H 1.052296 0.9934 0.689513 0.243 Uiso 1 1 calc R U . . .
C10 C 0.981(4) 1.0862(15) 0.6118(17) 0.271(12) Uani 1 1 d D U . . .
H10A H 0.85283 1.116504 0.573078 0.326 Uiso 1 1 calc R U . . .
H10B H 1.028828 1.056091 0.572254 0.326 Uiso 1 1 calc R U . . .
C11 C 1.149(3) 1.1537(12) 0.6637(16) 0.212(10) Uani 1 1 d D U . . .
H11A H 1.113584 1.208087 0.632375 0.255 Uiso 1 1 calc R U . . .
H11B H 1.15897 1.161343 0.724448 0.255 Uiso 1 1 calc R U . . .
C12 C 1.332(3) 1.1233(13) 0.6670(18) 0.249(12) Uani 1 1 d D U . . .
H12A H 1.368108 1.070969 0.700868 0.374 Uiso 1 1 calc R U . . .
H12B H 1.44226 1.164545 0.695967 0.374 Uiso 1 1 calc R U . . .
H12C H 1.316599 1.112924 0.606514 0.374 Uiso 1 1 calc R U . . .

loop_
_atom_site_aniso_label
_atom_site_aniso_U_11
_atom_site_aniso_U_22
_atom_site_aniso_U_33
_atom_site_aniso_U_23
_atom_site_aniso_U_13
_atom_site_aniso_U_12
Au1 0.0419(2) 0.0871(3) 0.0625(3) 0.0044(2) 0.02797(18) -0.0099(2)
Cl1 0.0522(15) 0.115(2) 0.074(2) 0.0188(17) 0.0290(14) 0.0052(14)
Cl2 0.095(2) 0.103(2) 0.079(2) 0.0023(18) 0.0509(18) 0.0069(17)
Cl3 0.0710(18) 0.115(2) 0.072(2) 0.0080(18) 0.0252(15) 0.0069(16)
N1 0.038(4) 0.105(7) 0.071(6) -0.015(5) 0.030(4) -0.015(4)
C2 0.033(5) 0.101(8) 0.054(7) 0.005(6) 0.014(5) -0.002(5)
O2 0.042(4) 0.108(6) 0.091(6) -0.023(4) 0.041(4) -0.020(4)
N3 0.038(4) 0.089(6) 0.063(6) 0.003(5) 0.029(4) -0.013(4)
C4 0.032(5) 0.113(9) 0.060(7) 0.011(7) 0.021(5) -0.002(5)
N4 0.047(5) 0.129(8) 0.091(8) 0.012(6) 0.038(5) -0.016(5)
C5 0.035(5) 0.153(11) 0.066(8) -0.010(8) 0.025(5) -0.010(6)
C6 0.045(6) 0.150(12) 0.074(8) -0.013(8) 0.027(6) -0.007(7)
C7 0.046(6) 0.120(10) 0.074(8) -0.020(7) 0.023(6) -0.003(6)
C8 0.124(8) 0.127(8) 0.124(9) -0.012(7) 0.054(7) -0.025(7)
C9 0.229(12) 0.185(11) 0.183(12) -0.012(9) 0.077(9) -0.039(9)
C10 0.280(14) 0.264(15) 0.268(15) -0.007(9) 0.116(10) -0.027(9)
C11 0.199(12) 0.211(13) 0.222(13) -0.008(9) 0.086(9) -0.007(9)
C12 0.242(17) 0.235(18) 0.26(2) 0.017(14) 0.101(15) -0.029(14)

loop_
_atom_type_symbol
_atom_type_description
_atom_type_scat_dispersion_real
_atom_type_scat_dispersion_imag
_atom_type_scat_source
C C 0.0033 0.0016 'International Tables Vol C Tables 4.2.6.8 and 6.1.1.4'
H H 0 0 'International Tables Vol C Tables 4.2.6.8 and 6.1.1.4'
Au Au -2.0133 8.8022 'International Tables Vol C Tables 4.2.6.8 and 6.1.1.4'
Cl Cl 0.1484 0.1585 'International Tables Vol C Tables 4.2.6.8 and 6.1.1.4'
N N 0.0061 0.0033 'International Tables Vol C Tables 4.2.6.8 and 6.1.1.4'
O O 0.0106 0.006 'International Tables Vol C Tables 4.2.6.8 and 6.1.1.4'

loop_
_geom_angle_atom_site_label_1
_geom_angle_atom_site_label_2
_geom_angle_atom_site_label_3
_geom_angle
_geom_angle_site_symmetry_1
_geom_angle_site_symmetry_3
_geom_angle_publ_flag
N3 Au1 Cl2 176.1(2) . . ?
N3 Au1 Cl3 88.6(2) . . ?
Cl2 Au1 Cl3 91.09(12) . . ?
N3 Au1 Cl1 90.0(2) . . ?
Cl2 Au1 Cl1 90.39(11) . . ?
Cl3 Au1 Cl1 178.34(10) . . ?
C6 N1 C2 119.1(9) . . ?
C6 N1 C7 121.4(9) . . ?
C2 N1 C7 119.4(8) . . ?
O2 C2 N3 120.2(10) . . ?
O2 C2 N1 121.4(9) . . ?
N3 C2 N1 118.4(8) . . ?
C4 N3 C2 121.1(9) . . ?
C4 N3 Au1 126.4(7) . . ?
C2 N3 Au1 112.4(6) . . ?
N4 C4 N3 118.9(11) . . ?
N4 C4 C5 120.3(9) . . ?
N3 C4 C5 120.7(10) . . ?
C4 N4 H4A 120 . . ?
C4 N4 H4B 120 . . ?
H4A N4 H4B 120 . . ?
C6 C5 C4 116.5(10) . . ?
C6 C5 H5 121.7 . . ?
C4 C5 H5 121.7 . . ?
C5 C6 N1 124.0(11) . . ?
C5 C6 H6 118 . . ?
N1 C6 H6 118 . . ?
C8 C7 N1 113.3(10) . . ?
C8 C7 H7A 108.9 . . ?
N1 C7 H7A 108.9 . . ?
C8 C7 H7B 108.9 . . ?
N1 C7 H7B 108.9 . . ?
H7A C7 H7B 107.7 . . ?
C7 C8 C9 110.0(12) . . ?
C7 C8 H8A 109.7 . . ?
C9 C8 H8A 109.7 . . ?
C7 C8 H8B 109.7 . . ?
C9 C8 H8B 109.7 . . ?
H8A C8 H8B 108.2 . . ?
C10 C9 C8 125.8(17) . . ?
C10 C9 H9A 105.9 . . ?
C8 C9 H9A 105.9 . . ?
C10 C9 H9B 105.9 . . ?
C8 C9 H9B 105.9 . . ?
H9A C9 H9B 106.2 . . ?
C9 C10 C11 120(2) . . ?
C9 C10 H10A 107.3 . . ?
C11 C10 H10A 107.3 . . ?
C9 C10 H10B 107.3 . . ?
C11 C10 H10B 107.3 . . ?
H10A C10 H10B 106.9 . . ?
C12 C11 C10 105.7(19) . . ?
C12 C11 H11A 110.6 . . ?
C10 C11 H11A 110.6 . . ?
C12 C11 H11B 110.6 . . ?
C10 C11 H11B 110.6 . . ?
H11A C11 H11B 108.7 . . ?
C11 C12 H12A 109.5 . . ?
C11 C12 H12B 109.5 . . ?
H12A C12 H12B 109.5 . . ?
C11 C12 H12C 109.5 . . ?
H12A C12 H12C 109.5 . . ?
H12B C12 H12C 109.5 . . ?

loop_
_geom_bond_atom_site_label_1
_geom_bond_atom_site_label_2
_geom_bond_distance
_geom_bond_site_symmetry_2
_geom_bond_publ_flag
Au1 N3 2.021(8) . ?
Au1 Cl2 2.256(3) . ?
Au1 Cl3 2.257(3) . ?
Au1 Cl1 2.287(3) . ?
N1 C6 1.350(11) . ?
N1 C2 1.386(12) . ?
N1 C7 1.471(12) . ?
C2 O2 1.225(10) . ?
C2 N3 1.370(11) . ?
N3 C4 1.354(10) . ?
C4 N4 1.329(12) . ?
C4 C5 1.401(14) . ?
N4 H4A 0.86 . ?
N4 H4B 0.86 . ?
C5 C6 1.345(14) . ?
C5 H5 0.93 . ?
C6 H6 0.93 . ?
C7 C8 1.439(13) . ?
C7 H7A 0.97 . ?
C7 H7B 0.97 . ?
C8 C9 1.538(14) . ?
C8 H8A 0.97 . ?
C8 H8B 0.97 . ?
C9 C10 1.332(16) . ?
C9 H9A 0.97 . ?
C9 H9B 0.97 . ?
C10 C11 1.538(16) . ?
C10 H10A 0.97 . ?
C10 H10B 0.97 . ?
C11 C12 1.349(16) . ?
C11 H11A 0.97 . ?
C11 H11B 0.97 . ?
C12 H12A 0.96 . ?
C12 H12B 0.96 . ?
C12 H12C 0.96 . ?

loop_
_geom_hbond_atom_site_label_D
_geom_hbond_atom_site_label_H
_geom_hbond_atom_site_label_A
_geom_hbond_distance_DH
_geom_hbond_distance_HA
_geom_hbond_distance_DA
_geom_hbond_angle_DHA
_geom_hbond_site_symmetry_A
_geom_hbond_publ_flag
N4 H4A Cl1 0.86 2.66 3.451(10) 153.2 3_666 yes
N4 H4B Cl1 0.86 2.71 3.472(8) 149 1_455 yes
C5 H5 O2 0.93 2.33 3.166(11) 148.7 1_455 yes
C6 H6 Cl2 0.93 2.95 3.790(13) 150.8 4_576 yes
C7 H7B Cl3 0.97 2.89 3.684(11) 139.4 4_676 yes
C7 H7A Cl2 0.97 2.88 3.797(12) 158.4 4_576 yes

loop_
_geom_torsion_atom_site_label_1
_geom_torsion_atom_site_label_2
_geom_torsion_atom_site_label_3
_geom_torsion_atom_site_label_4
_geom_torsion
_geom_torsion_site_symmetry_1
_geom_torsion_site_symmetry_2
_geom_torsion_site_symmetry_3
_geom_torsion_site_symmetry_4
_geom_torsion_publ_flag
C6 N1 C2 O2 179.1(10) . . . . ?
C7 N1 C2 O2 2.3(15) . . . . ?
C6 N1 C2 N3 -1.0(15) . . . . ?
C7 N1 C2 N3 -177.8(9) . . . . ?
O2 C2 N3 C4 -178.9(9) . . . . ?
N1 C2 N3 C4 1.2(14) . . . . ?
O2 C2 N3 Au1 -1.6(12) . . . . ?
N1 C2 N3 Au1 178.5(7) . . . . ?
C2 N3 C4 N4 178.1(9) . . . . ?
Au1 N3 C4 N4 1.3(14) . . . . ?
C2 N3 C4 C5 1.3(15) . . . . ?
Au1 N3 C4 C5 -175.5(8) . . . . ?
N4 C4 C5 C6 179.3(10) . . . . ?
N3 C4 C5 C6 -3.9(16) . . . . ?
C4 C5 C6 N1 4.3(18) . . . . ?
C2 N1 C6 C5 -1.9(17) . . . . ?
C7 N1 C6 C5 174.8(11) . . . . ?
C6 N1 C7 C8 -90.6(14) . . . . ?
C2 N1 C7 C8 86.1(13) . . . . ?
N1 C7 C8 C9 -175.5(12) . . . . ?
C7 C8 C9 C10 156(2) . . . . ?
C8 C9 C10 C11 172.2(19) . . . . ?
C9 C10 C11 C12 96(3) . . . . ?
